data_9000151
loop_
_publ_author_name
'Eggleton, R. A.'
'Bailey, S. W.'

_publ_section_title
;
 Structural aspects of dioctahedral chlorite
;
_journal_name_full 'American Mineralogist'
_journal_page_first 673
_journal_page_last 689
_journal_volume 52
_journal_year 1967
_chemical_formula_sum 'Al3.37 H8 Mg2.31 O18 Si3.32'
_chemical_name_mineral Sudoite
_space_group_IT_number 12
_symmetry_space_group_name_Hall '-C 2y'
_symmetry_space_group_name_H-M 'C 1 2/m 1'
_cell_angle_alpha 90
_cell_angle_beta 97.03
_cell_angle_gamma 90
_cell_formula_units_Z 2
_cell_length_a 5.237
_cell_length_b 9.070
_cell_length_c 14.285
_cell_volume 673.431
_database_code_amcsd 0000155
_exptl_crystal_density_diffrn 2.645
_cod_original_formula_sum 'Si3.32 Al3.37 Mg2.31 O18 H8'
_cod_database_code 9000151

loop_
_space_group_symop_operation_xyz
x,y,z
1/2+x,1/2+y,z
x,-y,z
1/2+x,1/2-y,z
-x,y,-z
1/2-x,1/2+y,-z
-x,-y,-z
1/2-x,1/2-y,-z

loop_
_atom_site_label
_atom_site_fract_x
_atom_site_fract_y
_atom_site_fract_z
_atom_site_occupancy
_atom_site_type_symbol
_atom_site_attached_hydrogens
Si 0.23120 0.16670 0.19090 0.83000 Si 0
Al 0.23120 0.16670 0.19090 0.17000 Al 0
Al2 0.00000 0.33330 0.00000 1.00000 Al 0
Mg3 0.00000 0.16670 0.50000 0.77000 Mg 0
Al3 0.00000 0.16670 0.50000 0.23000 Al 0
Mg4 0.00000 0.50000 0.50000 0.77000 Mg 0
Al4 0.00000 0.50000 0.50000 0.23000 Al 0
O1 0.19000 0.16670 0.07200 1.00000 O 0
O2 0.19430 0.00000 0.23680 1.00000 O 0
O3 0.50660 0.23350 0.23320 1.00000 O 0
O-H1 0.19000 0.50000 0.07200 1.00000 O 1
O-H2 0.14210 0.00000 0.42430 1.00000 O 1
O-H3 0.14210 0.33330 0.42430 1.00000 O 1

loop_
_cod_changelog_entry_id
_cod_changelog_entry_author
_cod_changelog_entry_date
_cod_changelog_entry_text
1
;cod-tools version 3.8.0
Id: cif_guess_AMCSD_atom_types 9574 2023-05-10 09:00:05Z saulius
;
2023-05-10T18:45:48+03:00
;Derived atom types and hydrogen counts
from atom names that follow the AMCSD naming convention
(Wat == water, O-H == hydroxyl).
;

loop_
_cod_related_entry_id
_cod_related_entry_database
_cod_related_entry_code
1 AMCSD 0000155
